data_7157965
loop_
_publ_author_name
'Li, Zhen'
'Vijaykumar, Gonela'
'Li, Xiangdong'
'Golz, Christopher'
'Alcarazo, Manuel'

_publ_section_title
;
 5-(Diarylimino)- and 5-(sulfoximido)dibenzothiophenium triflates:
 syntheses and applications as electrophilic aminating reagents.
;
_journal_issue 13
_journal_name_full 'Organic &amp; biomolecular chemistry'
_journal_page_first 2941
_journal_page_last 2948
_journal_paper_doi 10.1039/d1ob00285f
_journal_volume 19
_journal_year 2021
_chemical_formula_moiety 'C25 H18 N S2, C F3 O3 S'
_chemical_formula_sum 'C26 H18 F3 N O3 S3'
_chemical_formula_weight 545.59
_space_group_crystal_system tetragonal
_space_group_IT_number 92
_space_group_name_Hall 'P 4abw 2nw'
_space_group_name_H-M_alt 'P 41 21 2'
_atom_sites_solution_hydrogens geom
_atom_sites_solution_primary dual
_audit_creation_date 2020-06-02
_audit_creation_method
;
Olex2 1.3
(compiled 2020.02.04 svn.rd84adfe8 for OlexSys, GUI svn.r6032)
;
_audit_update_record
;
2021-02-09 deposited with the CCDC.	2021-03-08 downloaded from the CCDC.
;
_cell_angle_alpha 90
_cell_angle_beta 90
_cell_angle_gamma 90
_cell_formula_units_Z 8
_cell_length_a 13.0989(6)
_cell_length_b 13.0989(6)
_cell_length_c 27.9396(10)
_cell_measurement_reflns_used 9276
_cell_measurement_temperature 100.0
_cell_measurement_theta_max 30.395
_cell_measurement_theta_min 2.683
_cell_volume 4793.9(4)
_computing_cell_refinement 'SAINT V8.40A (?, 2016)'
_computing_data_reduction 'SAINT V8.40A (?, 2016)'
_computing_molecular_graphics 'Olex2 1.3 (Dolomanov et al., 2009)'
_computing_publication_material 'Olex2 1.3 (Dolomanov et al., 2009)'
_computing_structure_refinement 'XL  (Sheldrick, 2008)'
_computing_structure_solution 'XT  (Sheldrick, 2015)'
_diffrn_ambient_temperature 100.0
_diffrn_measured_fraction_theta_full 1.000
_diffrn_measured_fraction_theta_max 1.000
_diffrn_measurement_device_type 'Bruker D8 Venture AgMo Dual Source'
_diffrn_measurement_method '\f and \w scans'
_diffrn_radiation_type MoK\a
_diffrn_radiation_wavelength 0.71073
_diffrn_reflns_av_R_equivalents 0.0299
_diffrn_reflns_av_unetI/netI 0.0092
_diffrn_reflns_Laue_measured_fraction_full 1.000
_diffrn_reflns_Laue_measured_fraction_max 1.000
_diffrn_reflns_limit_h_max 18
_diffrn_reflns_limit_h_min -18
_diffrn_reflns_limit_k_max 18
_diffrn_reflns_limit_k_min -18
_diffrn_reflns_limit_l_max 39
_diffrn_reflns_limit_l_min -39
_diffrn_reflns_number 265858
_diffrn_reflns_point_group_measured_fraction_full 1.000
_diffrn_reflns_point_group_measured_fraction_max 1.000
_diffrn_reflns_theta_full 25.242
_diffrn_reflns_theta_max 30.514
_diffrn_reflns_theta_min 2.131
_diffrn_source_current 1.4
_diffrn_source_power 0.07
_diffrn_source_voltage 50.0
_diffrn_standards_number 0
_exptl_absorpt_coefficient_mu 0.363
_exptl_absorpt_correction_T_max 0.5962
_exptl_absorpt_correction_T_min 0.5784
_exptl_absorpt_correction_type multi-scan
_exptl_absorpt_process_details
;
SADABS-2016/2 (Bruker,2016/2) was used for absorption correction.
wR2(int) was 0.0554 before and 0.0437 after correction.
The Ratio of minimum to maximum transmission is 0.9703.
The \l/2 correction factor is Not present.
;
_exptl_crystal_colour colourless
_exptl_crystal_colour_primary colourless
_exptl_crystal_density_diffrn 1.512
_exptl_crystal_description block
_exptl_crystal_F_000 2240
_exptl_crystal_recrystallization_method 'Re-crystallisation from solvent: DCM/Et2O'
_exptl_crystal_size_max 0.15
_exptl_crystal_size_mid 0.133
_exptl_crystal_size_min 0.127
_refine_diff_density_max 0.549
_refine_diff_density_min -0.786
_refine_diff_density_rms 0.053
_refine_ls_abs_structure_details
;
 Refined as an inversion twin.
;
_refine_ls_abs_structure_Flack 0.47(11)
_refine_ls_extinction_method none
_refine_ls_goodness_of_fit_ref 1.043
_refine_ls_hydrogen_treatment constr
_refine_ls_matrix_type full
_refine_ls_number_parameters 483
_refine_ls_number_reflns 7323
_refine_ls_number_restraints 183
_refine_ls_restrained_S_all 1.061
_refine_ls_R_factor_all 0.0559
_refine_ls_R_factor_gt 0.0491
_refine_ls_shift/su_max 0.001
_refine_ls_shift/su_mean 0.000
_refine_ls_structure_factor_coef Fsqd
_refine_ls_weighting_details 'w=1/[\s^2^(Fo^2^)+(0.0618P)^2^+2.9318P] where P=(Fo^2^+2Fc^2^)/3'
_refine_ls_weighting_scheme calc
_refine_ls_wR_factor_gt 0.1256
_refine_ls_wR_factor_ref 0.1332
_reflns_Friedel_coverage 0.739
_reflns_Friedel_fraction_full 1.000
_reflns_Friedel_fraction_max 1.000
_reflns_number_gt 6681
_reflns_number_total 7323
_reflns_threshold_expression 'I > 2\s(I)'
_cod_data_source_file d1ob00285f2.cif
_cod_data_source_block mo_1014_cg_0m
_cod_depositor_comments 'Adding full bibliography for 7157951--7157968.cif.'
_cod_original_cell_volume 4793.9(5)
_cod_database_code 7157965
_shelx_shelxl_version_number 2018/3
_shelx_space_group_comment
;
The symmetry employed for this shelxl refinement is uniquely defined
by the following loop, which should always be used as a source of
symmetry information in preference to the above space-group names.
They are only intended as comments.
;
_shelx_estimated_absorpt_t_max 0.955
_shelx_estimated_absorpt_t_min 0.948
_olex2_refinement_description
;
1. Twinned data refinement
 Scales: 0.53(11)
 0.47(11)
2. Fixed Uiso
 At 1.2 times of:
  All C(H) groups
3. Restrained distances
 S2A-C8A \\sim S1B-C8B
 with sigma of 0.02
 S1-C12A \\sim S1-C12B
 with sigma of 0.04
 S2A-C9A \\sim S1B-C9B
 with sigma of 0.04
 C8A-C12A \\sim C8B-C12B
 with sigma of 0.04
 C8A-C10A \\sim C8B-C10B
 with sigma of 0.04
 S2A-C6 \\sim S1B-C6
 with sigma of 0.02
 S1-C8A \\sim S1-C8B
 with sigma of 0.04
 C7A-C9A \\sim C7B-C9B
 with sigma of 0.04
 S2A-C7A \\sim S1B-C7B
 with sigma of 0.04
 C10A-C12A \\sim C10B-C12B
 with sigma of 0.04
 C6-C8A \\sim C6-C8B
 with sigma of 0.04
 C8A-C7A \\sim C8B-C7B
 with sigma of 0.02
 C8A-C9A \\sim C8B-C9B
 with sigma of 0.02
 C7A-C11A \\sim C7B-C11B
 with sigma of 0.04
 C7A-C12A \\sim C7B-C12B
 with sigma of 0.02
 C10A-C9A \\sim C10B-C9B
 with sigma of 0.02
 C10A-C11A \\sim C10B-C11B
 with sigma of 0.02
 C9A-C11A \\sim C9B-C11B
 with sigma of 0.04
 C12A-C11A \\sim C12B-C11B
 with sigma of 0.02
 S1-C7A \\sim S1-C7B
 with sigma of 0.02
4. Rigid body (RIGU) restrains
 S1, S1B, C1, C2, C3, C4, C5, C6, C7B, C8B, C9B, C10B, C11B, C12B
 with sigma for 1-2 distances of 0.002 and sigma for 1-3 distances of 0.002
 S1, S2A, C1, C2, C3, C4, C5, C6, C7A, C8A, C9A, C10A, C11A, C12A
 with sigma for 1-2 distances of 0.002 and sigma for 1-3 distances of 0.002
5. Others
 1*[Sof(C26A)+Sof(S3A)+Sof(F1A)+Sof(F2A)+Sof(F3A)+Sof(O1A)+Sof(O2A)+Sof(O3A)]+
 1*[Sof(C26B)+Sof(S2B)+Sof(F1B)+Sof(F2B)+Sof(F3B)+Sof(O1B)+Sof(O2B)+Sof(O3B)]+1*
 [Sof(C26C)+Sof(S3C)+Sof(F1C)+Sof(F2C)+Sof(F3C)+Sof(O1C)+Sof(O2C)+Sof(O3C)]=1
 with esd of 0.0001
 Sof(S1B)=Sof(C7B)=Sof(C8B)=Sof(C9B)=Sof(H9B)=Sof(C10B)=Sof(H10B)=Sof(C11B)=
 Sof(H11B)=Sof(C12B)=Sof(H12B)=1-FVAR(1)
 Sof(S2A)=Sof(C7A)=Sof(C8A)=Sof(C9A)=Sof(H9A)=Sof(C10A)=Sof(H10A)=Sof(C11A)=
 Sof(H11A)=Sof(C12A)=Sof(H12A)=FVAR(1)
 Sof(C26A)=Sof(S3A)=Sof(F1A)=Sof(F2A)=Sof(F3A)=Sof(O1A)=Sof(O2A)=Sof(O3A)=
 FVAR(2)
 Sof(C26B)=Sof(S2B)=Sof(F1B)=Sof(F2B)=Sof(F3B)=Sof(O1B)=Sof(O2B)=Sof(O3B)=
 FVAR(3)
 Sof(C26C)=Sof(S3C)=Sof(F1C)=Sof(F2C)=Sof(F3C)=Sof(O1C)=Sof(O2C)=Sof(O3C)=
 FVAR(4)
6.a Free rotating group:
 C26B(S2B,F1B,F2B,F3B,O1B,O2B,O3B), C26A(S3A,F1A,F2A,F3A,O1A,O2A,O3A),
 C26C(S3C,F1C,F2C,F3C,O1C,O2C,O3C)
6.b Aromatic/amide H refined with riding coordinates:
 C2(H2), C3(H3), C4(H4), C5(H5), C9A(H9A), C9B(H9B), C10A(H10A), C10B(H10B),
 C11A(H11A), C11B(H11B), C12A(H12A), C12B(H12B), C15(H15), C16(H16), C17(H17),
 C18(H18), C19(H19), C21(H21), C22(H22), C23(H23), C24(H24), C25(H25)
;
_olex2_submission_special_instructions 'No special instructions were received'

loop_
_space_group_symop_operation_xyz
'x, y, z'
'-y+1/2, x+1/2, z+1/4'
'-x, -y, z+1/2'
'y+1/2, -x+1/2, z+3/4'
'x+1/2, -y+1/2, -z+3/4'
'-x+1/2, y+1/2, -z+1/4'
'y, x, -z'
'-y, -x, -z+1/2'

loop_
_atom_site_label
_atom_site_type_symbol
_atom_site_fract_x
_atom_site_fract_y
_atom_site_fract_z
_atom_site_U_iso_or_equiv
_atom_site_adp_type
_atom_site_occupancy
_atom_site_site_symmetry_order
_atom_site_calc_flag
_atom_site_refinement_flags_posn
_atom_site_refinement_flags_adp
_atom_site_refinement_flags_occupancy
_atom_site_disorder_assembly
_atom_site_disorder_group
S1 S 0.50018(5) 0.17539(6) 0.58313(2) 0.03662(17) Uani 1 1 d D . . . .
S1B S 0.3264(5) -0.0252(7) 0.5745(2) 0.0444(14) Uani 0.343(17) 1 d D . P A 2
S2A S 0.3254(3) 0.0091(6) 0.5663(3) 0.0713(14) Uani 0.657(17) 1 d D . P A 1
N1 N 0.40523(19) 0.2028(2) 0.62340(8) 0.0359(5) Uani 1 1 d . . . . .
C1 C 0.5274(3) 0.0440(3) 0.59206(9) 0.0400(6) Uani 1 1 d . . . . .
C2 C 0.6269(3) 0.0166(3) 0.60401(9) 0.0434(7) Uani 1 1 d . . . . .
H2 H 0.679092 0.066888 0.604470 0.052 Uiso 1 1 calc R U . . .
C3 C 0.6501(4) -0.0842(3) 0.61528(11) 0.0593(10) Uani 1 1 d . . . . .
H3 H 0.718413 -0.102629 0.622805 0.071 Uiso 1 1 calc R U . . .
C4 C 0.5759(5) -0.1561(3) 0.61556(13) 0.0733(12) Uani 1 1 d . . . . .
H4 H 0.591726 -0.224108 0.624753 0.088 Uiso 1 1 calc R U . . .
C5 C 0.4779(5) -0.1315(3) 0.60265(13) 0.0720(12) Uani 1 1 d . . . . .
H5 H 0.426981 -0.183155 0.602450 0.086 Uiso 1 1 calc R U . . .
C6 C 0.4509(3) -0.0298(3) 0.58954(12) 0.0573(9) Uani 1 1 d D . . . .
C7A C 0.4280(7) 0.1809(8) 0.5310(3) 0.0393(17) Uani 0.657(17) 1 d D . P A 1
C7B C 0.4136(13) 0.1464(13) 0.5320(5) 0.036(3) Uani 0.343(17) 1 d D . P A 2
C8A C 0.3529(7) 0.1053(9) 0.5255(3) 0.052(2) Uani 0.657(17) 1 d D . P A 1
C8B C 0.3391(12) 0.0659(13) 0.5301(5) 0.044(3) Uani 0.343(17) 1 d D . P A 2
C9A C 0.2928(7) 0.1120(11) 0.4837(3) 0.071(3) Uani 0.657(17) 1 d D . P A 1
H9A H 0.239352 0.064372 0.478265 0.085 Uiso 0.657(17) 1 calc R U P A 1
C9B C 0.2738(11) 0.0597(14) 0.4905(4) 0.049(3) Uani 0.343(17) 1 d D . P A 2
H9B H 0.225007 0.006365 0.488113 0.059 Uiso 0.343(17) 1 calc R U P A 2
C10A C 0.3122(9) 0.1893(12) 0.4502(3) 0.076(3) Uani 0.657(17) 1 d D . P A 1
H10A H 0.270309 0.193831 0.422462 0.092 Uiso 0.657(17) 1 calc R U P A 1
C10B C 0.2817(11) 0.1320(16) 0.4553(5) 0.055(3) Uani 0.343(17) 1 d D . P A 2
H10B H 0.235888 0.128833 0.428965 0.067 Uiso 0.343(17) 1 calc R U P A 2
C11A C 0.3886(9) 0.2575(10) 0.4560(2) 0.067(3) Uani 0.657(17) 1 d D . P A 1
H11A H 0.401514 0.306893 0.431856 0.080 Uiso 0.657(17) 1 calc R U P A 1
C11B C 0.3541(13) 0.2100(17) 0.4564(5) 0.057(4) Uani 0.343(17) 1 d D . P A 2
H11B H 0.357344 0.258117 0.430995 0.068 Uiso 0.343(17) 1 calc R U P A 2
C12A C 0.4493(8) 0.2562(9) 0.4976(2) 0.0489(18) Uani 0.657(17) 1 d D . P A 1
H12A H 0.502279 0.304547 0.502568 0.059 Uiso 0.657(17) 1 calc R U P A 1
C12B C 0.4230(12) 0.2176(14) 0.4954(5) 0.042(3) Uani 0.343(17) 1 d D . P A 2
H12B H 0.473681 0.269443 0.496476 0.051 Uiso 0.343(17) 1 calc R U P A 2
C13 C 0.4271(2) 0.1942(2) 0.66846(9) 0.0325(5) Uani 1 1 d . . . . .
C14 C 0.3414(2) 0.2072(2) 0.70222(9) 0.0322(5) Uani 1 1 d . . . . .
C15 C 0.2426(2) 0.1801(3) 0.68883(10) 0.0373(6) Uani 1 1 d . . . . .
H15 H 0.229277 0.155921 0.657396 0.045 Uiso 1 1 calc R U . . .
C16 C 0.1633(2) 0.1889(3) 0.72203(12) 0.0484(8) Uani 1 1 d . . . . .
H16 H 0.095879 0.169741 0.713252 0.058 Uiso 1 1 calc R U . . .
C17 C 0.1825(3) 0.2253(3) 0.76757(11) 0.0505(8) Uani 1 1 d . . . . .
H17 H 0.128332 0.230973 0.790006 0.061 Uiso 1 1 calc R U . . .
C18 C 0.2802(3) 0.2533(3) 0.78056(10) 0.0449(7) Uani 1 1 d . . . . .
H18 H 0.292588 0.279165 0.811798 0.054 Uiso 1 1 calc R U . . .
C19 C 0.3600(2) 0.2443(3) 0.74854(10) 0.0396(6) Uani 1 1 d . . . . .
H19 H 0.427227 0.263019 0.757823 0.048 Uiso 1 1 calc R U . . .
C20 C 0.5285(2) 0.1657(2) 0.68812(8) 0.0317(5) Uani 1 1 d . . . . .
C21 C 0.6150(2) 0.2232(2) 0.67843(9) 0.0335(5) Uani 1 1 d . . . . .
H21 H 0.610103 0.284210 0.660206 0.040 Uiso 1 1 calc R U . . .
C22 C 0.7089(2) 0.1905(2) 0.69568(10) 0.0375(6) Uani 1 1 d . . . . .
H22 H 0.768450 0.229695 0.689400 0.045 Uiso 1 1 calc R U . . .
C23 C 0.7165(2) 0.1008(3) 0.72208(10) 0.0386(6) Uani 1 1 d . . . . .
H23 H 0.781078 0.078447 0.733436 0.046 Uiso 1 1 calc R U . . .
C24 C 0.6300(2) 0.0444(2) 0.73174(9) 0.0376(6) Uani 1 1 d . . . . .
H24 H 0.635601 -0.017005 0.749653 0.045 Uiso 1 1 calc R U . . .
C25 C 0.5354(2) 0.0761(2) 0.71568(9) 0.0352(6) Uani 1 1 d . . . . .
H25 H 0.475801 0.037889 0.723149 0.042 Uiso 1 1 calc R U . . .
C26B C 0.5262(3) 0.4865(3) 0.33844(11) 0.0341(15) Uani 0.376(3) 1 d G . P B 2
S2B S 0.5013(3) 0.5492(3) 0.39556(10) 0.0478(11) Uani 0.376(3) 1 d G . P B 2
F1B F 0.4404(4) 0.4709(5) 0.31439(14) 0.057(3) Uani 0.376(3) 1 d G . P B 2
F2B F 0.5719(5) 0.3970(3) 0.34487(19) 0.069(3) Uani 0.376(3) 1 d G . P B 2
F3B F 0.5871(4) 0.5432(4) 0.31131(13) 0.074(2) Uani 0.376(3) 1 d G . P B 2
O1B O 0.4326(4) 0.4807(4) 0.41970(14) 0.089(4) Uani 0.376(3) 1 d G . P B 2
O2B O 0.6013(3) 0.5569(4) 0.41639(14) 0.0396(18) Uani 0.376(3) 1 d G . P B 2
O3B O 0.4566(4) 0.6453(3) 0.38146(18) 0.077(3) Uani 0.376(3) 1 d G . P B 2
C26A C 0.4836(3) 0.4930(3) 0.31483(11) 0.073(5) Uani 0.395(3) 1 d G . P C 1
S3A S 0.5257(2) 0.53960(19) 0.37314(10) 0.0458(7) Uani 0.395(3) 1 d G . P C 1
F1A F 0.4182(4) 0.4165(4) 0.3194(2) 0.114(5) Uani 0.395(3) 1 d G . P C 1
F2A F 0.4375(4) 0.5667(5) 0.29031(11) 0.089(3) Uani 0.395(3) 1 d G . P C 1
F3A F 0.5622(4) 0.4609(5) 0.28887(14) 0.115(4) Uani 0.395(3) 1 d G . P C 1
O1A O 0.4323(3) 0.5748(4) 0.39489(11) 0.056(2) Uani 0.395(3) 1 d G . P C 1
O2A O 0.5703(4) 0.4513(3) 0.39549(15) 0.108(4) Uani 0.395(3) 1 d G . P C 1
O3A O 0.5967(3) 0.6190(3) 0.3607(2) 0.101(5) Uani 0.395(3) 1 d G . P C 1
C26C C 0.5082(4) 0.4463(3) 0.3597(2) 0.038(3) Uani 0.229(3) 1 d G . P D 3
S3C S 0.5175(4) 0.5672(3) 0.39177(19) 0.0330(12) Uani 0.229(3) 1 d G . P D 3
F1C F 0.4698(5) 0.3737(3) 0.3874(3) 0.049(2) Uani 0.229(3) 1 d G . P D 3
F2C F 0.5992(5) 0.4160(5) 0.3443(3) 0.049(3) Uani 0.229(3) 1 d G . P D 3
F3C F 0.4480(7) 0.4554(6) 0.3216(2) 0.052(4) Uani 0.229(3) 1 d G . P D 3
O1C O 0.4127(4) 0.5897(5) 0.4036(3) 0.033(2) Uani 0.229(3) 1 d G . P D 3
O2C O 0.5623(6) 0.6342(4) 0.3568(3) 0.049(3) Uani 0.229(3) 1 d G . P D 3
O3C O 0.5815(6) 0.5441(5) 0.4322(2) 0.039(3) Uani 0.229(3) 1 d G . P D 3

loop_
_atom_site_aniso_label
_atom_site_aniso_U_11
_atom_site_aniso_U_22
_atom_site_aniso_U_33
_atom_site_aniso_U_23
_atom_site_aniso_U_13
_atom_site_aniso_U_12
S1 0.0352(3) 0.0564(4) 0.0182(2) 0.0026(2) 0.0022(2) 0.0159(3)
S1B 0.0388(18) 0.060(3) 0.0345(14) -0.0020(17) 0.0058(11) 0.0066(18)
S2A 0.0616(14) 0.083(3) 0.069(2) -0.045(2) 0.0209(14) -0.0289(16)
N1 0.0333(11) 0.0550(15) 0.0194(9) -0.0032(9) 0.0030(8) 0.0080(10)
C1 0.0513(16) 0.0509(16) 0.0177(10) -0.0045(10) 0.0048(10) 0.0064(12)
C2 0.0626(18) 0.0479(16) 0.0198(10) 0.0006(10) -0.0001(11) 0.0194(14)
C3 0.107(3) 0.0487(17) 0.0218(12) 0.0022(12) 0.0029(16) 0.0291(18)
C4 0.137(4) 0.052(2) 0.0313(16) 0.0045(15) 0.026(2) 0.015(2)
C5 0.122(3) 0.058(2) 0.0363(16) -0.0167(15) 0.0362(19) -0.028(2)
C6 0.072(2) 0.069(2) 0.0308(14) -0.0183(14) 0.0193(14) -0.0120(17)
C7A 0.036(3) 0.064(5) 0.017(2) -0.010(2) -0.0047(19) 0.018(3)
C7B 0.038(6) 0.049(7) 0.019(4) 0.004(4) 0.005(3) 0.017(4)
C8A 0.038(3) 0.084(6) 0.033(3) -0.033(3) -0.004(2) 0.009(3)
C8B 0.042(6) 0.058(7) 0.032(4) -0.018(5) 0.002(4) 0.010(4)
C9A 0.054(4) 0.117(7) 0.042(4) -0.046(4) -0.017(3) 0.025(4)
C9B 0.048(6) 0.069(7) 0.031(4) -0.014(4) -0.002(4) 0.025(5)
C10A 0.069(6) 0.132(8) 0.028(3) -0.034(4) -0.019(3) 0.053(5)
C10B 0.047(6) 0.090(9) 0.030(5) -0.005(5) 0.002(4) 0.035(5)
C11A 0.068(5) 0.112(7) 0.021(2) -0.003(3) 0.000(3) 0.059(4)
C11B 0.049(7) 0.096(9) 0.024(5) 0.013(6) 0.007(4) 0.031(6)
C12A 0.052(4) 0.075(5) 0.0200(19) 0.003(3) 0.006(2) 0.036(3)
C12B 0.043(6) 0.057(7) 0.027(4) 0.007(5) 0.013(4) 0.022(5)
C13 0.0342(12) 0.0437(14) 0.0195(10) -0.0017(9) 0.0024(9) 0.0016(10)
C14 0.0334(12) 0.0425(14) 0.0207(10) -0.0009(9) 0.0029(9) 0.0016(10)
C15 0.0365(13) 0.0483(16) 0.0272(11) 0.0012(11) 0.0016(10) -0.0021(12)
C16 0.0335(14) 0.073(2) 0.0386(14) 0.0100(15) 0.0051(12) -0.0019(15)
C17 0.0411(16) 0.077(2) 0.0334(13) 0.0108(15) 0.0146(13) 0.0097(16)
C18 0.0468(17) 0.063(2) 0.0245(11) -0.0025(12) 0.0082(11) 0.0076(15)
C19 0.0386(14) 0.0578(18) 0.0224(10) -0.0053(11) 0.0040(10) -0.0033(12)
C20 0.0342(12) 0.0439(14) 0.0169(9) 0.0008(9) 0.0024(8) 0.0031(10)
C21 0.0350(13) 0.0414(14) 0.0242(10) 0.0062(10) 0.0002(9) 0.0027(11)
C22 0.0362(13) 0.0437(15) 0.0326(12) 0.0048(11) -0.0003(10) 0.0005(11)
C23 0.0380(14) 0.0510(17) 0.0268(11) 0.0048(11) -0.0019(10) 0.0077(12)
C24 0.0482(16) 0.0432(15) 0.0214(10) 0.0069(10) 0.0032(10) 0.0075(12)
C25 0.0419(14) 0.0447(15) 0.0191(10) 0.0036(10) 0.0052(9) -0.0008(11)
C26B 0.036(4) 0.029(3) 0.038(4) -0.007(3) 0.003(3) -0.003(3)
S2B 0.0270(13) 0.079(3) 0.0375(16) -0.0184(17) -0.0065(10) 0.0067(14)
F1B 0.061(7) 0.081(7) 0.030(3) -0.018(4) -0.005(4) 0.024(5)
F2B 0.086(6) 0.041(3) 0.080(6) -0.011(3) -0.016(5) 0.019(4)
F3B 0.094(5) 0.073(4) 0.056(4) 0.004(3) 0.027(4) -0.030(4)
O1B 0.070(5) 0.153(10) 0.046(4) -0.028(5) 0.018(4) -0.066(6)
O2B 0.028(3) 0.039(3) 0.052(4) -0.001(3) -0.007(3) -0.003(2)
O3B 0.093(7) 0.064(5) 0.075(6) -0.028(4) -0.038(5) 0.042(5)
C26A 0.054(8) 0.096(12) 0.069(10) 0.001(8) 0.020(7) 0.049(8)
S3A 0.0431(13) 0.0305(11) 0.0638(17) -0.0026(12) -0.0214(13) 0.0097(8)
F1A 0.092(7) 0.077(7) 0.173(11) -0.068(7) -0.031(7) 0.006(5)
F2A 0.092(5) 0.134(7) 0.043(3) 0.008(4) 0.004(3) 0.061(5)
F3A 0.086(6) 0.168(10) 0.092(6) -0.025(6) 0.030(5) 0.064(6)
O1A 0.067(6) 0.070(5) 0.031(3) -0.007(3) 0.000(4) 0.019(4)
O2A 0.148(10) 0.063(5) 0.113(8) 0.003(5) -0.075(8) 0.051(6)
O3A 0.035(5) 0.042(4) 0.226(15) -0.023(6) -0.010(6) -0.006(3)
C26C 0.023(5) 0.050(7) 0.041(7) -0.010(6) 0.005(5) 0.000(5)
S3C 0.030(2) 0.0265(17) 0.043(3) -0.0036(16) 0.0006(18) 0.0128(16)
F1C 0.049(5) 0.033(4) 0.066(6) 0.002(4) 0.005(4) -0.005(3)
F2C 0.024(4) 0.045(5) 0.077(8) -0.021(5) 0.024(4) 0.007(4)
F3C 0.089(13) 0.033(6) 0.032(5) -0.008(4) -0.003(7) 0.020(7)
O1C 0.025(4) 0.046(6) 0.028(4) -0.001(4) 0.008(4) 0.010(4)
O2C 0.034(6) 0.026(4) 0.088(9) 0.011(5) 0.020(6) 0.000(4)
O3C 0.032(5) 0.038(5) 0.048(6) 0.002(5) -0.007(5) 0.002(4)

loop_
_atom_type_symbol
_atom_type_description
_atom_type_scat_dispersion_real
_atom_type_scat_dispersion_imag
_atom_type_scat_source
C C 0.0033 0.0016 'International Tables Vol C Tables 4.2.6.8 and 6.1.1.4'
H H 0.0000 0.0000 'International Tables Vol C Tables 4.2.6.8 and 6.1.1.4'
F F 0.0171 0.0103 'International Tables Vol C Tables 4.2.6.8 and 6.1.1.4'
N N 0.0061 0.0033 'International Tables Vol C Tables 4.2.6.8 and 6.1.1.4'
O O 0.0106 0.0060 'International Tables Vol C Tables 4.2.6.8 and 6.1.1.4'
S S 0.1246 0.1234 'International Tables Vol C Tables 4.2.6.8 and 6.1.1.4'

loop_
_geom_angle_atom_site_label_1
_geom_angle_atom_site_label_2
_geom_angle_atom_site_label_3
_geom_angle
_geom_angle_site_symmetry_1
_geom_angle_site_symmetry_3
_geom_angle_publ_flag
N1 S1 C1 104.86(14) . . ?
N1 S1 C7A 98.4(3) . . ?
N1 S1 C7B 96.0(6) . . ?
C1 S1 C7B 91.9(5) . . ?
C7A S1 C1 105.5(4) . . ?
C6 S1B C8B 96.3(6) . . ?
C8A S2A C6 104.3(3) . . ?
C13 N1 S1 117.3(2) . . ?
C2 C1 S1 118.2(3) . . ?
C2 C1 C6 120.4(3) . . ?
C6 C1 S1 121.4(3) . . ?
C1 C2 H2 119.9 . . ?
C3 C2 C1 120.3(4) . . ?
C3 C2 H2 119.9 . . ?
C2 C3 H3 119.9 . . ?
C4 C3 C2 120.3(5) . . ?
C4 C3 H3 119.9 . . ?
C3 C4 H4 119.8 . . ?
C3 C4 C5 120.5(4) . . ?
C5 C4 H4 119.8 . . ?
C4 C5 H5 119.4 . . ?
C4 C5 C6 121.3(4) . . ?
C6 C5 H5 119.4 . . ?
C1 C6 S1B 133.1(5) . . ?
C1 C6 S2A 117.9(4) . . ?
C1 C6 C5 117.1(4) . . ?
C5 C6 S1B 109.7(4) . . ?
C5 C6 S2A 124.8(4) . . ?
C8A C7A S1 116.2(6) . . ?
C12A C7A S1 118.9(6) . . ?
C12A C7A C8A 124.8(6) . . ?
C8B C7B S1 126.1(9) . . ?
C12B C7B S1 112.0(10) . . ?
C12B C7B C8B 121.7(11) . . ?
C7A C8A S2A 125.9(5) . . ?
C7A C8A C9A 115.8(8) . . ?
C9A C8A S2A 118.3(7) . . ?
C7B C8B S1B 123.1(9) . . ?
C9B C8B S1B 117.9(11) . . ?
C9B C8B C7B 119.0(12) . . ?
C8A C9A H9A 120.1 . . ?
C10A C9A C8A 119.8(8) . . ?
C10A C9A H9A 120.1 . . ?
C8B C9B H9B 120.6 . . ?
C10B C9B C8B 118.8(14) . . ?
C10B C9B H9B 120.6 . . ?
C9A C10A H10A 119.0 . . ?
C11A C10A C9A 122.0(6) . . ?
C11A C10A H10A 119.0 . . ?
C9B C10B H10B 118.6 . . ?
C9B C10B C11B 122.8(12) . . ?
C11B C10B H10B 118.6 . . ?
C10A C11A H11A 119.7 . . ?
C10A C11A C12A 120.6(8) . . ?
C12A C11A H11A 119.7 . . ?
C10B C11B H11B 120.0 . . ?
C10B C11B C12B 120.1(12) . . ?
C12B C11B H11B 120.0 . . ?
C7A C12A C11A 116.8(9) . . ?
C7A C12A H12A 121.6 . . ?
C11A C12A H12A 121.6 . . ?
C7B C12B C11B 117.5(13) . . ?
C7B C12B H12B 121.2 . . ?
C11B C12B H12B 121.2 . . ?
N1 C13 C14 116.3(2) . . ?
N1 C13 C20 125.4(2) . . ?
C14 C13 C20 118.2(2) . . ?
C15 C14 C13 120.4(2) . . ?
C15 C14 C19 119.8(3) . . ?
C19 C14 C13 119.8(3) . . ?
C14 C15 H15 120.3 . . ?
C14 C15 C16 119.5(3) . . ?
C16 C15 H15 120.3 . . ?
C15 C16 H16 119.9 . . ?
C17 C16 C15 120.2(3) . . ?
C17 C16 H16 119.9 . . ?
C16 C17 H17 119.9 . . ?
C18 C17 C16 120.2(3) . . ?
C18 C17 H17 119.9 . . ?
C17 C18 H18 119.7 . . ?
C17 C18 C19 120.6(3) . . ?
C19 C18 H18 119.7 . . ?
C14 C19 H19 120.2 . . ?
C18 C19 C14 119.7(3) . . ?
C18 C19 H19 120.2 . . ?
C21 C20 C13 121.4(2) . . ?
C21 C20 C25 120.5(3) . . ?
C25 C20 C13 118.0(3) . . ?
C20 C21 H21 120.4 . . ?
C20 C21 C22 119.2(3) . . ?
C22 C21 H21 120.4 . . ?
C21 C22 H22 119.7 . . ?
C21 C22 C23 120.5(3) . . ?
C23 C22 H22 119.7 . . ?
C22 C23 H23 120.1 . . ?
C24 C23 C22 119.9(3) . . ?
C24 C23 H23 120.1 . . ?
C23 C24 H24 119.6 . . ?
C23 C24 C25 120.8(3) . . ?
C25 C24 H24 119.6 . . ?
C20 C25 H25 120.5 . . ?
C24 C25 C20 119.0(3) . . ?
C24 C25 H25 120.5 . . ?
F1B C26B S2B 111.2 . . ?
F1B C26B F2B 108.4 . . ?
F1B C26B F3B 107.8 . . ?
F2B C26B S2B 111.1 . . ?
F2B C26B F3B 107.4 . . ?
F3B C26B S2B 110.8 . . ?
O1B S2B C26B 103.9 . . ?
O1B S2B O3B 114.7 . . ?
O2B S2B C26B 102.9 . . ?
O2B S2B O1B 115.1 . . ?
O2B S2B O3B 114.8 . . ?
O3B S2B C26B 103.1 . . ?
F1A C26A S3A 111.2 . . ?
F1A C26A F2A 107.8 . . ?
F1A C26A F3A 108.4 . . ?
F2A C26A S3A 110.8 . . ?
F3A C26A S3A 111.1 . . ?
F3A C26A F2A 107.5 . . ?
O1A S3A C26A 103.1 . . ?
O2A S3A C26A 104.0 . . ?
O2A S3A O1A 114.8 . . ?
O3A S3A C26A 102.9 . . ?
O3A S3A O1A 114.8 . . ?
O3A S3A O2A 115.1 . . ?
F1C C26C S3C 111.3 . . ?
F1C C26C F2C 108.4 . . ?
F1C C26C F3C 107.8 . . ?
F2C C26C S3C 111.1 . . ?
F2C C26C F3C 107.4 . . ?
F3C C26C S3C 110.8 . . ?
O1C S3C C26C 103.1 . . ?
O2C S3C C26C 102.9 . . ?
O2C S3C O1C 114.8 . . ?
O2C S3C O3C 115.0 . . ?
O3C S3C C26C 103.9 . . ?
O3C S3C O1C 114.7 . . ?

loop_
_geom_bond_atom_site_label_1
_geom_bond_atom_site_label_2
_geom_bond_distance
_geom_bond_site_symmetry_2
_geom_bond_publ_flag
S1 N1 1.715(2) . ?
S1 C1 1.775(3) . ?
S1 C7A 1.739(6) . ?
S1 C7B 1.863(13) . ?
S1B C6 1.685(8) . ?
S1B C8B 1.728(14) . ?
S2A C6 1.838(9) . ?
S2A C8A 1.736(10) . ?
N1 C13 1.296(3) . ?
C1 C2 1.393(5) . ?
C1 C6 1.394(5) . ?
C2 H2 0.9500 . ?
C2 C3 1.390(5) . ?
C3 H3 0.9500 . ?
C3 C4 1.355(8) . ?
C4 H4 0.9500 . ?
C4 C5 1.372(8) . ?
C5 H5 0.9500 . ?
C5 C6 1.426(7) . ?
C7A C8A 1.404(10) . ?
C7A C12A 1.385(10) . ?
C7B C8B 1.438(16) . ?
C7B C12B 1.388(14) . ?
C8A C9A 1.413(8) . ?
C8B C9B 1.401(14) . ?
C9A H9A 0.9500 . ?
C9A C10A 1.402(15) . ?
C9B H9B 0.9500 . ?
C9B C10B 1.369(17) . ?
C10A H10A 0.9500 . ?
C10A C11A 1.353(16) . ?
C10B H10B 0.9500 . ?
C10B C11B 1.39(2) . ?
C11A H11A 0.9500 . ?
C11A C12A 1.408(8) . ?
C11B H11B 0.9500 . ?
C11B C12B 1.418(16) . ?
C12A H12A 0.9500 . ?
C12B H12B 0.9500 . ?
C13 C14 1.476(4) . ?
C13 C20 1.486(4) . ?
C14 C15 1.393(4) . ?
C14 C19 1.404(4) . ?
C15 H15 0.9500 . ?
C15 C16 1.398(4) . ?
C16 H16 0.9500 . ?
C16 C17 1.382(5) . ?
C17 H17 0.9500 . ?
C17 C18 1.379(5) . ?
C18 H18 0.9500 . ?
C18 C19 1.382(4) . ?
C19 H19 0.9500 . ?
C20 C21 1.388(4) . ?
C20 C25 1.406(4) . ?
C21 H21 0.9500 . ?
C21 C22 1.388(4) . ?
C22 H22 0.9500 . ?
C22 C23 1.391(4) . ?
C23 H23 0.9500 . ?
C23 C24 1.379(5) . ?
C24 H24 0.9500 . ?
C24 C25 1.383(4) . ?
C25 H25 0.9500 . ?
C26B S2B 1.8245 . ?
C26B F1B 1.3249 . ?
C26B F2B 1.3281 . ?
C26B F3B 1.3285 . ?
S2B O1B 1.4384 . ?
S2B O2B 1.4375 . ?
S2B O3B 1.4428 . ?
C26A S3A 1.8251 . ?
C26A F1A 1.3251 . ?
C26A F2A 1.3285 . ?
C26A F3A 1.3278 . ?
S3A O1A 1.4421 . ?
S3A O2A 1.4384 . ?
S3A O3A 1.4377 . ?
C26C S3C 1.8235 . ?
C26C F1C 1.3248 . ?
C26C F2C 1.3283 . ?
C26C F3C 1.3298 . ?
S3C O1C 1.4424 . ?
S3C O2C 1.4377 . ?
S3C O3C 1.4389 . ?

loop_
_geom_torsion_atom_site_label_1
_geom_torsion_atom_site_label_2
_geom_torsion_atom_site_label_3
_geom_torsion_atom_site_label_4
_geom_torsion
_geom_torsion_site_symmetry_1
_geom_torsion_site_symmetry_2
_geom_torsion_site_symmetry_3
_geom_torsion_site_symmetry_4
_geom_torsion_publ_flag
S1 N1 C13 C14 -173.5(2) . . . . ?
S1 N1 C13 C20 2.0(4) . . . . ?
S1 C1 C2 C3 174.6(2) . . . . ?
S1 C1 C6 S1B 5.9(5) . . . . ?
S1 C1 C6 S2A 10.6(4) . . . . ?
S1 C1 C6 C5 -172.9(2) . . . . ?
S1 C7A C8A S2A 0.8(11) . . . . ?
S1 C7A C8A C9A 178.3(7) . . . . ?
S1 C7A C12A C11A -179.9(6) . . . . ?
S1 C7B C8B S1B -6(2) . . . . ?
S1 C7B C8B C9B 174.6(13) . . . . ?
S1 C7B C12B C11B -174.0(13) . . . . ?
S1B C8B C9B C10B 179.1(11) . . . . ?
S2A C8A C9A C10A 179.4(6) . . . . ?
N1 S1 C1 C2 -122.2(2) . . . . ?
N1 S1 C1 C6 54.7(3) . . . . ?
N1 S1 C7A C8A -66.5(7) . . . . ?
N1 S1 C7A C12A 115.1(7) . . . . ?
N1 S1 C7B C8B -62.0(15) . . . . ?
N1 S1 C7B C12B 113.4(12) . . . . ?
N1 C13 C14 C15 30.3(4) . . . . ?
N1 C13 C14 C19 -151.5(3) . . . . ?
N1 C13 C20 C21 59.0(4) . . . . ?
N1 C13 C20 C25 -118.8(3) . . . . ?
C1 S1 N1 C13 63.5(3) . . . . ?
C1 S1 C7A C8A 41.6(7) . . . . ?
C1 S1 C7A C12A -136.8(6) . . . . ?
C1 S1 C7B C8B 43.1(14) . . . . ?
C1 S1 C7B C12B -141.4(12) . . . . ?
C1 C2 C3 C4 -1.2(4) . . . . ?
C2 C1 C6 S1B -177.2(4) . . . . ?
C2 C1 C6 S2A -172.5(3) . . . . ?
C2 C1 C6 C5 4.0(4) . . . . ?
C2 C3 C4 C5 3.0(5) . . . . ?
C3 C4 C5 C6 -1.2(5) . . . . ?
C4 C5 C6 S1B 178.7(3) . . . . ?
C4 C5 C6 S2A 173.9(3) . . . . ?
C4 C5 C6 C1 -2.2(5) . . . . ?
C6 S1B C8B C7B -32.8(15) . . . . ?
C6 S1B C8B C9B 146.7(12) . . . . ?
C6 S2A C8A C7A -38.5(8) . . . . ?
C6 S2A C8A C9A 144.0(6) . . . . ?
C6 C1 C2 C3 -2.4(4) . . . . ?
C7A S1 N1 C13 172.1(4) . . . . ?
C7A S1 C1 C2 134.4(4) . . . . ?
C7A S1 C1 C6 -48.6(4) . . . . ?
C7A C8A C9A C10A 1.8(11) . . . . ?
C7B S1 N1 C13 157.1(5) . . . . ?
C7B S1 C1 C2 141.0(6) . . . . ?
C7B S1 C1 C6 -42.0(6) . . . . ?
C7B C8B C9B C10B -1(2) . . . . ?
C8A S2A C6 C1 30.9(4) . . . . ?
C8A S2A C6 C5 -145.3(4) . . . . ?
C8A C7A C12A C11A 1.8(12) . . . . ?
C8A C9A C10A C11A 1.2(12) . . . . ?
C8B S1B C6 C1 35.9(7) . . . . ?
C8B S1B C6 C5 -145.2(6) . . . . ?
C8B C7B C12B C11B 2(2) . . . . ?
C8B C9B C10B C11B 2(2) . . . . ?
C9A C10A C11A C12A -2.9(12) . . . . ?
C9B C10B C11B C12B -1(2) . . . . ?
C10A C11A C12A C7A 1.4(11) . . . . ?
C10B C11B C12B C7B -1(2) . . . . ?
C12A C7A C8A S2A 179.2(7) . . . . ?
C12A C7A C8A C9A -3.3(12) . . . . ?
C12B C7B C8B S1B 179.0(14) . . . . ?
C12B C7B C8B C9B 0(2) . . . . ?
C13 C14 C15 C16 177.3(3) . . . . ?
C13 C14 C19 C18 -178.0(3) . . . . ?
C13 C20 C21 C22 -176.8(3) . . . . ?
C13 C20 C25 C24 175.8(2) . . . . ?
C14 C13 C20 C21 -125.5(3) . . . . ?
C14 C13 C20 C25 56.7(4) . . . . ?
C14 C15 C16 C17 0.8(5) . . . . ?
C15 C14 C19 C18 0.2(5) . . . . ?
C15 C16 C17 C18 0.1(6) . . . . ?
C16 C17 C18 C19 -0.8(6) . . . . ?
C17 C18 C19 C14 0.7(5) . . . . ?
C19 C14 C15 C16 -0.9(5) . . . . ?
C20 C13 C14 C15 -145.6(3) . . . . ?
C20 C13 C14 C19 32.6(4) . . . . ?
C20 C21 C22 C23 0.5(4) . . . . ?
C21 C20 C25 C24 -2.0(4) . . . . ?
C21 C22 C23 C24 -0.8(5) . . . . ?
C22 C23 C24 C25 -0.3(4) . . . . ?
C23 C24 C25 C20 1.7(4) . . . . ?
C25 C20 C21 C22 0.9(4) . . . . ?
F1B C26B S2B O1B 58.3 . . . . ?
F1B C26B S2B O2B 178.6 . . . . ?
F1B C26B S2B O3B -61.7 . . . . ?
F2B C26B S2B O1B -62.5 . . . . ?
F2B C26B S2B O2B 57.9 . . . . ?
F2B C26B S2B O3B 177.5 . . . . ?
F3B C26B S2B O1B 178.2 . . . . ?
F3B C26B S2B O2B -61.5 . . . . ?
F3B C26B S2B O3B 58.2 . . . . ?
F1A C26A S3A O1A -61.7 . . . . ?
F1A C26A S3A O2A 58.3 . . . . ?
F1A C26A S3A O3A 178.6 . . . . ?
F2A C26A S3A O1A 58.1 . . . . ?
F2A C26A S3A O2A 178.2 . . . . ?
F2A C26A S3A O3A -61.5 . . . . ?
F3A C26A S3A O1A 177.5 . . . . ?
F3A C26A S3A O2A -62.4 . . . . ?
F3A C26A S3A O3A 57.9 . . . . ?
F1C C26C S3C O1C -61.7 . . . . ?
F1C C26C S3C O2C 178.6 . . . . ?
F1C C26C S3C O3C 58.4 . . . . ?
F2C C26C S3C O1C 177.5 . . . . ?
F2C C26C S3C O2C 57.8 . . . . ?
F2C C26C S3C O3C -62.5 . . . . ?
F3C C26C S3C O1C 58.2 . . . . ?
F3C C26C S3C O2C -61.5 . . . . ?
F3C C26C S3C O3C 178.2 . . . . ?

loop_
_twin_individual_id
_twin_individual_mass_fraction_refined
1 0.53(11)
2 0.47(11)
